data_4128452
loop_
_publ_author_name
'Aldrich, Thomas J.'
'Matta, Micaela'
'Zhu, Weigang'
'Swick, Steven M.'
'Stern, Charlotte L.'
'Schatz, George C.'
'Facchetti, Antonio'
'Melkonyan, Ferdinand S.'
'Marks, Tobin J.'

_publ_section_title
;
 Fluorination Effects on Indacenodithienothiophene Acceptor Packing and
 Electronic Structure, End-Group Redistribution, and Solar Cell
 Photovoltaic Response.
;
_journal_issue 7
_journal_name_full 'Journal of the American Chemical Society'
_journal_page_first 3274
_journal_page_last 3287
_journal_paper_doi 10.1021/jacs.8b13653
_journal_volume 141
_journal_year 2019
_chemical_formula_moiety '2(C47 H40 F N2 O S2)'
_chemical_formula_sum 'C94 H80 F2 N4 O2 S4'
_chemical_formula_weight 1463.86
_chemical_name_systematic ITIC-2F
_space_group_crystal_system triclinic
_space_group_IT_number 2
_space_group_name_Hall '-P 1'
_space_group_name_H-M_alt 'P -1'
_atom_sites_solution_hydrogens geom
_atom_sites_solution_primary dual
_audit_creation_date 2018-12-07
_audit_creation_method
;
Olex2 1.2
(compiled 2018.05.29 svn.r3508 for OlexSys, GUI svn.r5506)
;
_audit_update_record
;
2018-12-18 deposited with the CCDC.
2018-12-18 downloaded from the CCDC.
;
_cell_angle_alpha 72.141(8)
_cell_angle_beta 68.454(6)
_cell_angle_gamma 80.226(7)
_cell_formula_units_Z 2
_cell_length_a 15.5206(9)
_cell_length_b 17.8326(16)
_cell_length_c 20.9600(19)
_cell_measurement_reflns_used 5534
_cell_measurement_temperature 100(2)
_cell_measurement_theta_max 61.076
_cell_measurement_theta_min 3.177
_cell_volume 5125.1(8)
_computing_cell_refinement 'SAINT V8.38A (?, 2016)'
_computing_data_collection 'APEX2 V2017.3 (Bruker, 2017)'
_computing_data_reduction 'SAINT V8.38A (?, 2016)'
_computing_molecular_graphics 'Olex2 (Dolomanov et al., 2009)'
_computing_publication_material 'Olex2 (Dolomanov et al., 2009)'
_computing_structure_refinement 'XL (Sheldrick, 2008)'
_computing_structure_solution 'ShelXT (Sheldrick, 2015)'
_diffrn_ambient_temperature 99.99
_diffrn_detector_area_resol_mean 8
_diffrn_measured_fraction_theta_full 0.956
_diffrn_measured_fraction_theta_max 0.956
_diffrn_measurement_device_type 'Bruker Kappa APEX CCD area detector'
_diffrn_measurement_method '\w and \f scans'
_diffrn_radiation_monochromator 'MX optics'
_diffrn_radiation_type CuK\a
_diffrn_radiation_wavelength 1.54178
_diffrn_reflns_av_R_equivalents 0.1431
_diffrn_reflns_av_unetI/netI 0.2274
_diffrn_reflns_Laue_measured_fraction_full 0.956
_diffrn_reflns_Laue_measured_fraction_max 0.956
_diffrn_reflns_limit_h_max 15
_diffrn_reflns_limit_h_min -17
_diffrn_reflns_limit_k_max 12
_diffrn_reflns_limit_k_min -20
_diffrn_reflns_limit_l_max 17
_diffrn_reflns_limit_l_min -23
_diffrn_reflns_number 26604
_diffrn_reflns_point_group_measured_fraction_full 0.956
_diffrn_reflns_point_group_measured_fraction_max 0.956
_diffrn_reflns_theta_full 61.532
_diffrn_reflns_theta_max 61.532
_diffrn_reflns_theta_min 2.351
_diffrn_source microsource
_exptl_absorpt_coefficient_mu 1.197
_exptl_absorpt_correction_T_max 0.7519
_exptl_absorpt_correction_T_min 0.4950
_exptl_absorpt_correction_type multi-scan
_exptl_absorpt_process_details
'SADABS-2016/2 (Bruker,2016/2) was used for absorption correction. wR2(int) was 0.1446 before and 0.0710 after correction. The Ratio of minimum to maximum transmission is 0.6583. The \l/2 correction factor is Not present.'
_exptl_crystal_colour black
_exptl_crystal_colour_primary black
_exptl_crystal_density_diffrn 0.949
_exptl_crystal_description needle
_exptl_crystal_F_000 1540
_exptl_crystal_recrystallization_method
'The material was obtained by vapor diffusion of n-heptane into a CH2Br2 solution.'
_refine_diff_density_max 0.940
_refine_diff_density_min -0.885
_refine_diff_density_rms 0.166
_refine_ls_extinction_method none
_refine_ls_goodness_of_fit_ref 1.614
_refine_ls_hydrogen_treatment constr
_refine_ls_matrix_type full
_refine_ls_number_parameters 973
_refine_ls_number_reflns 15232
_refine_ls_number_restraints 1873
_refine_ls_restrained_S_all 1.570
_refine_ls_R_factor_all 0.2814
_refine_ls_R_factor_gt 0.2316
_refine_ls_shift/su_max 0.003
_refine_ls_shift/su_mean 0.000
_refine_ls_structure_factor_coef Fsqd
_refine_ls_weighting_details 'w=1/[\s^2^(Fo^2^)+(0.2000P)^2^] where P=(Fo^2^+2Fc^2^)/3'
_refine_ls_weighting_scheme calc
_refine_ls_wR_factor_gt 0.5059
_refine_ls_wR_factor_ref 0.5329
_reflns_Friedel_coverage 0.000
_reflns_number_gt 8638
_reflns_number_total 15232
_reflns_threshold_expression 'I > 2\s(I)'
_cod_data_source_file ja8b13653_si_005.cif
_cod_data_source_block ITIC-2F
_cod_database_code 4128452
_shelx_shelxl_version_number 2017/1
_shelx_space_group_comment
;
The symmetry employed for this shelxl refinement is uniquely defined
by the following loop, which should always be used as a source of
symmetry information in preference to the above space-group names.
They are only intended as comments.
;
_olex2_refinement_description
;
1. Fixed Uiso
 At 1.2 times of:
  All C(H) groups, All C(H,H) groups
 At 1.5 times of:
  All C(H,H,H) groups
2. Restrained distances
 C45-C43 \\sim C42-C40
 with sigma of 0.001
 C39-C42 \\sim C43-C42 \\sim C43-C44 \\sim C45-C44 \\sim C45-C46 \\sim C47-C46
\\sim C89-C86 \\sim C89-C90
 \\sim C91-C90 \\sim C91-C92 \\sim C93-C92 \\sim C94-C93 \\sim C30-C27 \\sim
C30-C31 \\sim C31-C32 \\sim C33-
 C32 \\sim C33-C34 \\sim C35-C34 \\sim C77-C74 \\sim C78-C77 \\sim C79-C78
\\sim C79-C80 \\sim C81-C80 ~
 C81-C82
 with sigma of 0.01
 C82-C80 \\sim C81-C79 \\sim C78-C74 \\sim C27-C31 \\sim C30-C32 \\sim C33-C35
\\sim C90-C86 \\sim C89-C91
 \\sim C92-C94 \\sim C47-C45 \\sim C46-C44 \\sim C43-C39
 with sigma of 0.01
3. Uiso/Uaniso restraints and constraints
All non-hydrogen atoms restrained to be isotropic: with sigma of 0.02 and sigma
for terminal atoms of 0.04
Uanis(N3) \\sim Ueq: with sigma of 0.01 and sigma for terminal atoms of 0.02
Uanis(C19) \\sim Ueq: with sigma of 0.001 and sigma for terminal atoms of 0.002
4. Rigid body (RIGU) restrains
 All non-hydrogen atoms
 with sigma for 1-2 distances of 0.001 and sigma for 1-3 distances of 0.001
5. Others
 Fixed Sof: F1(0.5) F2(0.5) H5(0.5) H6(0.5) F3(0.5) F4(0.5) H52(0.5) H53(0.5)
6.a Secondary CH2 refined with riding coordinates:
 C30(H30A,H30B), C31(H31A,H31B), C32(H32A,H32B), C33(H33A,H33B), C34(H34A,
 H34B), C42(H42A,H42B), C43(H43A,H43B), C44(H44A,H44B), C45(H45A,H45B),
 C46(H46A,H46B), C77(H77A,H77B), C78(H78A,H78B), C79(H79A,H79B), C80(H80A,H80B),
  C81(H81A,H81B), C89(H89A,H89B), C90(H90A,H90B), C91(H91A,H91B), C92(H92A,
 H92B), C93(H93A,H93B)
6.b Me refined with riding coordinates:
 C35(H35A,H35B,H35C), C47(H47A,H47B,H47C), C82(H82A,H82B,H82C), C94(H94A,H94B,
 H94C)
6.c Aromatic/amide H refined with riding coordinates:
 C4(H4), C5(H5), C6(H6), C7(H7), C13(H13), C15(H15), C23(H23), C25(H25),
 C26(H26), C28(H28), C29(H29), C37(H37), C38(H38), C40(H40), C41(H41), C51(H51),
  C52(H52), C53(H53), C54(H54), C60(H60), C62(H62), C70(H70), C72(H72),
 C73(H73), C75(H75), C76(H76), C84(H84), C85(H85), C87(H87), C88(H88)
;
_olex2_date_sample_data_collection 2018-06-07
_olex2_date_sample_submission 2018-06-06
_olex2_diffrn_ambient_temperature_device 'Oxford Cryosystems'
_olex2_exptl_crystal_mounting_method 'The crystal was mounted on a MITIGEN holder with Paratone oil'
_olex2_submission_original_sample_id cx1302
_olex2_submission_special_instructions 'No special instructions were received'

loop_
_space_group_symop_operation_xyz
'x, y, z'
'-x, -y, -z'

loop_
_atom_site_label
_atom_site_type_symbol
_atom_site_fract_x
_atom_site_fract_y
_atom_site_fract_z
_atom_site_U_iso_or_equiv
_atom_site_adp_type
_atom_site_occupancy
_atom_site_site_symmetry_order
_atom_site_calc_flag
_atom_site_refinement_flags_posn
_atom_site_refinement_flags_adp
_atom_site_refinement_flags_occupancy
_atom_site_disorder_assembly
_atom_site_disorder_group
S1 S 0.1948(2) 0.7780(2) 0.4757(2) 0.0477(8) Uani 1 1 d . U . . .
S2 S 0.21147(17) 0.5486(2) 0.60781(17) 0.0381(7) Uani 1 1 d . U . . .
F1 F -0.042(2) 1.1694(16) 0.2691(17) 0.117(8) Uani 0.5 1 d . U P A 1
F2 F -0.1981(19) 1.1852(17) 0.3692(14) 0.102(6) Uani 0.5 1 d . U P B 1
O1 O 0.1209(8) 0.9097(6) 0.4020(7) 0.066(2) Uani 1 1 d . U . . .
N1 N -0.3344(13) 0.9993(12) 0.6031(14) 0.111(7) Uani 1 1 d . U . . .
N2 N -0.1717(17) 0.8165(15) 0.7056(13) 0.129(8) Uani 1 1 d . U . . .
C1 C -0.0186(11) 0.8844(10) 0.5053(11) 0.064(3) Uani 1 1 d . U . . .
C2 C 0.0368(11) 0.9257(10) 0.4350(10) 0.061(3) Uani 1 1 d . U . . .
C3 C -0.0220(11) 0.9925(9) 0.4098(10) 0.061(2) Uani 1 1 d . U . . .
C4 C 0.0056(13) 1.0560(10) 0.3418(11) 0.068(3) Uani 1 1 d . U . . .
H4 H 0.064337 1.055077 0.305631 0.082 Uiso 1 1 calc R . . . .
C5 C -0.0611(13) 1.1154(11) 0.3366(13) 0.078(3) Uani 1 1 d . U . . .
H5 H -0.047559 1.156239 0.293360 0.094 Uiso 0.5 1 calc R . P A 2
C6 C -0.1402(16) 1.1218(15) 0.3838(14) 0.098(5) Uani 1 1 d . U . . .
H6 H -0.179543 1.168003 0.375223 0.117 Uiso 0.5 1 calc R . P B 2
C7 C -0.1715(12) 1.0627(11) 0.4485(11) 0.071(3) Uani 1 1 d . U . . .
H7 H -0.230945 1.065663 0.483442 0.085 Uiso 1 1 calc R . . . .
C8 C -0.1033(10) 0.9968(9) 0.4559(10) 0.057(2) Uani 1 1 d . U . . .
C9 C -0.1057(11) 0.9336(11) 0.5211(11) 0.069(3) Uani 1 1 d . U . . .
C10 C -0.1799(12) 0.9196(11) 0.5898(12) 0.072(3) Uani 1 1 d . U . . .
C11 C -0.2598(14) 0.9686(13) 0.5975(15) 0.093(5) Uani 1 1 d . U . . .
C12 C -0.1785(16) 0.8623(16) 0.6557(15) 0.102(6) Uani 1 1 d . U . . .
C13 C 0.0031(9) 0.8128(9) 0.5437(9) 0.051(2) Uani 1 1 d . U . . .
H13 H -0.045307 0.793220 0.586893 0.061 Uiso 1 1 calc R . . . .
C14 C 0.0821(8) 0.7620(9) 0.5326(8) 0.046(2) Uani 1 1 d . U . . .
C15 C 0.0805(8) 0.6818(9) 0.5829(8) 0.046(2) Uani 1 1 d . U . . .
H15 H 0.026101 0.660119 0.619396 0.055 Uiso 1 1 calc R . . . .
C16 C 0.1635(8) 0.6447(8) 0.5705(8) 0.045(2) Uani 1 1 d . U . . .
C17 C 0.2396(8) 0.6871(8) 0.5146(9) 0.048(3) Uani 1 1 d . U . . .
C18 C 0.3247(7) 0.6440(7) 0.5032(7) 0.0373(18) Uani 1 1 d . U . . .
C19 C 0.3180(7) 0.5754(7) 0.5460(6) 0.0300(13) Uani 1 1 d . U . . .
C20 C 0.4098(7) 0.5262(7) 0.5324(6) 0.0259(15) Uani 1 1 d . U . . .
C21 C 0.4742(7) 0.5778(7) 0.4719(7) 0.0333(17) Uani 1 1 d . U . . .
C22 C 0.4221(7) 0.6618(8) 0.4514(8) 0.0394(14) Uani 1 1 d . U . . .
C23 C 0.4359(7) 0.4483(7) 0.5603(6) 0.029(2) Uani 1 1 d . U . . .
H23 H 0.393885 0.414512 0.599660 0.035 Uiso 1 1 calc R . . . .
C24 C 0.4386(8) 0.6886(8) 0.3700(8) 0.044(2) Uani 1 1 d . U . . .
C25 C 0.5190(10) 0.7150(10) 0.3264(10) 0.064(3) Uani 1 1 d . U . . .
H25 H 0.564726 0.722189 0.343872 0.077 Uiso 1 1 calc R . . . .
C26 C 0.5364(11) 0.7332(13) 0.2494(10) 0.078(4) Uani 1 1 d . U . . .
H26 H 0.596777 0.741918 0.215287 0.094 Uiso 1 1 calc R . . . .
C27 C 0.4633(12) 0.7367(15) 0.2305(9) 0.096(5) Uani 1 1 d D U . . .
C28 C 0.3846(10) 0.6963(11) 0.2779(10) 0.065(4) Uani 1 1 d . U . . .
H28 H 0.344253 0.681158 0.259811 0.078 Uiso 1 1 calc R . . . .
C29 C 0.3660(10) 0.6790(9) 0.3474(9) 0.056(3) Uani 1 1 d . U . . .
H29 H 0.307613 0.661316 0.380338 0.067 Uiso 1 1 calc R . . . .
C30 C 0.4830(16) 0.7643(12) 0.1493(9) 0.108(5) Uani 1 1 d D U . . .
H30A H 0.519391 0.811645 0.129766 0.129 Uiso 1 1 calc R . . . .
H30B H 0.422847 0.780834 0.141136 0.129 Uiso 1 1 calc R . . . .
C31 C 0.535(3) 0.704(2) 0.1058(15) 0.189(11) Uani 1 1 d D U . . .
H31A H 0.521231 0.650573 0.137444 0.226 Uiso 1 1 calc R . . . .
H31B H 0.602653 0.708980 0.092350 0.226 Uiso 1 1 calc R . . . .
C32 C 0.514(3) 0.712(3) 0.0374(15) 0.198(12) Uani 1 1 d D U . . .
H32A H 0.479027 0.763066 0.028029 0.237 Uiso 1 1 calc R . . . .
H32B H 0.470176 0.670718 0.050634 0.237 Uiso 1 1 calc R . . . .
C33 C 0.586(3) 0.706(3) -0.0355(18) 0.199(12) Uani 1 1 d D U . . .
H33A H 0.614134 0.757739 -0.060378 0.239 Uiso 1 1 calc R . . . .
H33B H 0.636787 0.666473 -0.027060 0.239 Uiso 1 1 calc R . . . .
C34 C 0.5481(19) 0.684(3) -0.085(2) 0.185(12) Uani 1 1 d D U . . .
H34A H 0.505557 0.640914 -0.056221 0.221 Uiso 1 1 calc R . . . .
H34B H 0.510404 0.730033 -0.103843 0.221 Uiso 1 1 calc R . . . .
C35 C 0.619(2) 0.6566(16) -0.1495(13) 0.141(9) Uani 1 1 d D U . . .
H35A H 0.586246 0.644279 -0.176620 0.211 Uiso 1 1 calc R . . . .
H35B H 0.660597 0.698961 -0.180224 0.211 Uiso 1 1 calc R . . . .
H35C H 0.655730 0.609475 -0.132406 0.211 Uiso 1 1 calc R . . . .
C36 C 0.4553(8) 0.7224(8) 0.4764(9) 0.048(2) Uani 1 1 d . U . . .
C37 C 0.4341(12) 0.8028(10) 0.4510(12) 0.071(4) Uani 1 1 d . U . . .
H37 H 0.412841 0.821309 0.411355 0.085 Uiso 1 1 calc R . . . .
C38 C 0.4444(13) 0.8559(11) 0.4845(11) 0.074(4) Uani 1 1 d . U . . .
H38 H 0.417596 0.908408 0.475192 0.089 Uiso 1 1 calc R . . . .
C39 C 0.4948(15) 0.8313(12) 0.5323(12) 0.093(5) Uani 1 1 d D U . . .
C40 C 0.5236(16) 0.7586(10) 0.5499(12) 0.088(5) Uani 1 1 d D U . . .
H40 H 0.559294 0.743588 0.580707 0.105 Uiso 1 1 calc R . . . .
C41 C 0.5038(10) 0.6981(10) 0.5246(10) 0.061(3) Uani 1 1 d . U . . .
H41 H 0.523050 0.644166 0.540298 0.074 Uiso 1 1 calc R . . . .
C42 C 0.4977(14) 0.8866(11) 0.5754(13) 0.112(6) Uani 1 1 d D U . . .
H42A H 0.542312 0.926908 0.543343 0.134 Uiso 1 1 calc R . . . .
H42B H 0.522985 0.854962 0.613270 0.134 Uiso 1 1 calc R . . . .
C43 C 0.4056(18) 0.9300(19) 0.6109(13) 0.186(10) Uani 1 1 d D U . . .
H43A H 0.354891 0.897121 0.619841 0.224 Uiso 1 1 calc R . . . .
H43B H 0.398322 0.979614 0.575061 0.224 Uiso 1 1 calc R . . . .
C44 C 0.388(3) 0.952(3) 0.6807(18) 0.224(12) Uani 1 1 d D U . . .
H44A H 0.328063 0.933377 0.716779 0.268 Uiso 1 1 calc R . . . .
H44B H 0.387477 1.009895 0.672097 0.268 Uiso 1 1 calc R . . . .
C45 C 0.471(2) 0.909(3) 0.7051(14) 0.274(16) Uani 1 1 d D U . . .
H45A H 0.509512 0.879508 0.670277 0.329 Uiso 1 1 calc R . . . .
H45B H 0.508654 0.949636 0.702833 0.329 Uiso 1 1 calc R . . . .
C46 C 0.447(4) 0.851(3) 0.7803(16) 0.303(19) Uani 1 1 d D U . . .
H46A H 0.385557 0.868245 0.809993 0.363 Uiso 1 1 calc R . . . .
H46B H 0.493039 0.855891 0.801265 0.363 Uiso 1 1 calc R . . . .
C47 C 0.446(6) 0.763(3) 0.786(4) 0.31(3) Uani 1 1 d D U . . .
H47A H 0.430471 0.732193 0.835924 0.471 Uiso 1 1 calc R . . . .
H47B H 0.399319 0.755985 0.767115 0.471 Uiso 1 1 calc R . . . .
H47C H 0.507233 0.743582 0.758351 0.471 Uiso 1 1 calc R . . . .
S3 S 0.29029(15) 0.45264(19) 0.46198(15) 0.0322(7) Uani 1 1 d . U . . .
S4 S 0.37431(16) 0.5258(2) 0.23951(16) 0.0396(8) Uani 1 1 d . U . . .
F3 F 0.7310(11) 0.4451(19) -0.1273(12) 0.103(7) Uani 0.5 1 d . U P C 1
F4 F 0.8878(8) 0.4309(14) -0.1050(9) 0.072(5) Uani 0.5 1 d . U P D 1
O2 O 0.4904(6) 0.5296(10) 0.1036(5) 0.080(4) Uani 1 1 d . U . . .
N3 N 0.9523(7) 0.5495(10) 0.0614(8) 0.069(4) Uani 1 1 d . U . . .
N4 N 0.7368(7) 0.5855(10) 0.2488(7) 0.063(4) Uani 1 1 d . U . . .
C48 C 0.6137(7) 0.5274(10) 0.1474(7) 0.049(3) Uani 1 1 d . U . . .
C49 C 0.5719(8) 0.5214(11) 0.0929(8) 0.058(4) Uani 1 1 d . U . . .
C50 C 0.6485(8) 0.5093(11) 0.0322(8) 0.055(3) Uani 1 1 d . U . . .
C51 C 0.6493(8) 0.4839(13) -0.0249(9) 0.068(4) Uani 1 1 d . U . . .
H51 H 0.593004 0.473162 -0.027527 0.081 Uiso 1 1 calc R . . . .
C52 C 0.7284(10) 0.4750(16) -0.0747(10) 0.083(5) Uani 1 1 d . U . . .
H52 H 0.727223 0.475634 -0.119836 0.100 Uiso 0.5 1 calc R . P C 2
C53 C 0.8159(9) 0.4645(13) -0.0647(9) 0.070(4) Uani 1 1 d . U . . .
H53 H 0.870755 0.445979 -0.096654 0.083 Uiso 0.5 1 calc R . P D 2
C54 C 0.8154(8) 0.4833(12) -0.0044(8) 0.060(4) Uani 1 1 d . U . . .
H54 H 0.872301 0.482135 0.003339 0.071 Uiso 1 1 calc R . . . .
C55 C 0.7324(8) 0.5037(10) 0.0444(7) 0.051(3) Uani 1 1 d . U . . .
C56 C 0.7114(7) 0.5293(9) 0.1118(7) 0.045(3) Uani 1 1 d . U . . .
C57 C 0.7785(7) 0.5463(9) 0.1329(7) 0.046(3) Uani 1 1 d . U . . .
C58 C 0.8741(8) 0.5447(9) 0.0920(8) 0.048(3) Uani 1 1 d . U . . .
C59 C 0.7546(7) 0.5650(9) 0.1981(8) 0.045(3) Uani 1 1 d . U . . .
C60 C 0.5715(7) 0.5137(8) 0.2185(7) 0.039(3) Uani 1 1 d . U . . .
H60 H 0.612872 0.509766 0.243579 0.047 Uiso 1 1 calc R . . . .
C61 C 0.4760(7) 0.5038(8) 0.2641(6) 0.035(2) Uani 1 1 d . U . . .
C62 C 0.4512(7) 0.4850(8) 0.3356(6) 0.035(2) Uani 1 1 d . U . . .
H62 H 0.495677 0.479763 0.358327 0.042 Uiso 1 1 calc R . . . .
C63 C 0.3586(7) 0.4738(8) 0.3745(6) 0.033(2) Uani 1 1 d . U . . .
C64 C 0.1912(6) 0.4765(7) 0.4391(6) 0.0268(19) Uani 1 1 d . U . . .
C65 C 0.0947(6) 0.4860(6) 0.4784(6) 0.0239(18) Uani 1 1 d . U . . .
C66 C 0.0491(7) 0.5195(8) 0.4257(6) 0.0331(19) Uani 1 1 d . U . . .
C67 C 0.1206(7) 0.5364(8) 0.3531(6) 0.0333(13) Uani 1 1 d . U . . .
C68 C 0.2110(7) 0.5053(8) 0.3651(6) 0.0339(19) Uani 1 1 d . U . . .
C69 C 0.3052(7) 0.5040(8) 0.3261(6) 0.036(2) Uani 1 1 d . U . . .
C70 C -0.0480(6) 0.5335(7) 0.4495(6) 0.027(2) Uani 1 1 d . U . . .
H70 H -0.080388 0.555746 0.416634 0.032 Uiso 1 1 calc R . . . .
C71 C 0.0981(7) 0.4919(8) 0.3075(6) 0.036(2) Uani 1 1 d . U . . .
C72 C 0.0189(8) 0.5198(9) 0.2830(7) 0.045(3) Uani 1 1 d . U . . .
H72 H -0.019172 0.565454 0.292526 0.054 Uiso 1 1 calc R . . . .
C73 C 0.0016(11) 0.4741(11) 0.2436(10) 0.068(4) Uani 1 1 d . U . . .
H73 H -0.047597 0.493454 0.224980 0.081 Uiso 1 1 calc R . . . .
C74 C 0.0463(12) 0.4096(11) 0.2312(10) 0.074(4) Uani 1 1 d D U . . .
C75 C 0.1275(13) 0.3859(13) 0.2512(11) 0.078(5) Uani 1 1 d . U . . .
H75 H 0.168234 0.343716 0.236284 0.094 Uiso 1 1 calc R . . . .
C76 C 0.1476(11) 0.4243(11) 0.2927(9) 0.061(4) Uani 1 1 d . U . . .
H76 H 0.196765 0.402963 0.310984 0.073 Uiso 1 1 calc R . . . .
C77 C 0.0231(13) 0.3502(14) 0.2005(12) 0.105(6) Uani 1 1 d D U . . .
H77A H -0.028801 0.374267 0.182619 0.125 Uiso 1 1 calc R . . . .
H77B H 0.000372 0.302936 0.240105 0.125 Uiso 1 1 calc R . . . .
C78 C 0.102(2) 0.322(2) 0.1401(17) 0.151(10) Uani 1 1 d D U . . .
H78A H 0.114693 0.371956 0.101668 0.182 Uiso 1 1 calc R . . . .
H78B H 0.154757 0.312089 0.157907 0.182 Uiso 1 1 calc R . . . .
C79 C 0.125(3) 0.2604(19) 0.0973(15) 0.177(11) Uani 1 1 d D U . . .
H79A H 0.064596 0.246701 0.098582 0.212 Uiso 1 1 calc R . . . .
H79B H 0.151551 0.212266 0.123881 0.212 Uiso 1 1 calc R . . . .
C80 C 0.189(3) 0.278(3) 0.0188(17) 0.191(12) Uani 1 1 d D U . . .
H80A H 0.251820 0.253426 0.017887 0.230 Uiso 1 1 calc R . . . .
H80B H 0.194464 0.335525 0.000098 0.230 Uiso 1 1 calc R . . . .
C81 C 0.161(3) 0.249(3) -0.0329(16) 0.211(14) Uani 1 1 d D U . . .
H81A H 0.211281 0.211895 -0.053044 0.253 Uiso 1 1 calc R . . . .
H81B H 0.156800 0.295088 -0.072848 0.253 Uiso 1 1 calc R . . . .
C82 C 0.068(4) 0.208(4) -0.002(3) 0.29(3) Uani 1 1 d D U . . .
H82A H 0.057994 0.192222 -0.039189 0.430 Uiso 1 1 calc R . . . .
H82B H 0.071810 0.160563 0.036821 0.430 Uiso 1 1 calc R . . . .
H82C H 0.017129 0.244061 0.016944 0.430 Uiso 1 1 calc R . . . .
C83 C 0.1240(7) 0.6253(8) 0.3164(7) 0.0412(17) Uani 1 1 d . U . . .
C84 C 0.1063(9) 0.6803(10) 0.3564(9) 0.054(2) Uani 1 1 d . U . . .
H84 H 0.085402 0.661341 0.406849 0.065 Uiso 1 1 calc R . . . .
C85 C 0.1179(15) 0.7618(12) 0.3261(12) 0.081(4) Uani 1 1 d . U . . .
H85 H 0.109304 0.796958 0.354284 0.098 Uiso 1 1 calc R . . . .
C86 C 0.1432(15) 0.7884(10) 0.2504(12) 0.089(4) Uani 1 1 d D U . . .
C87 C 0.1592(12) 0.7310(12) 0.2128(11) 0.073(3) Uani 1 1 d . U . . .
H87 H 0.176305 0.748883 0.162485 0.088 Uiso 1 1 calc R . . . .
C88 C 0.1522(9) 0.6550(10) 0.2419(8) 0.052(2) Uani 1 1 d . U . . .
H88 H 0.166265 0.619890 0.212742 0.063 Uiso 1 1 calc R . . . .
C89 C 0.1590(13) 0.8778(9) 0.2232(17) 0.114(5) Uani 1 1 d D U . . .
H89A H 0.114770 0.903920 0.259079 0.137 Uiso 1 1 calc R . . . .
H89B H 0.143238 0.899320 0.179046 0.137 Uiso 1 1 calc R . . . .
C90 C 0.2581(15) 0.9013(13) 0.207(2) 0.152(9) Uani 1 1 d D U . . .
H90A H 0.275804 0.876154 0.250481 0.182 Uiso 1 1 calc R . . . .
H90B H 0.301644 0.878576 0.168915 0.182 Uiso 1 1 calc R . . . .
C91 C 0.273(2) 0.9905(15) 0.186(2) 0.176(10) Uani 1 1 d D U . . .
H91A H 0.308826 1.005155 0.134261 0.212 Uiso 1 1 calc R . . . .
H91B H 0.210586 1.018727 0.191297 0.212 Uiso 1 1 calc R . . . .
C92 C 0.320(2) 1.025(2) 0.223(2) 0.178(10) Uani 1 1 d D U . . .
H92A H 0.294757 0.994127 0.273488 0.214 Uiso 1 1 calc R . . . .
H92B H 0.289007 1.078138 0.221306 0.214 Uiso 1 1 calc R . . . .
C93 C 0.420(2) 1.037(2) 0.215(3) 0.187(12) Uani 1 1 d D U . . .
H93A H 0.419197 1.044787 0.259456 0.224 Uiso 1 1 calc R . . . .
H93B H 0.439465 1.086130 0.176795 0.224 Uiso 1 1 calc R . . . .
C94 C 0.496(2) 0.971(2) 0.196(3) 0.204(15) Uani 1 1 d D U . . .
H94A H 0.555652 0.985567 0.192235 0.305 Uiso 1 1 calc R . . . .
H94B H 0.479403 0.921367 0.233766 0.305 Uiso 1 1 calc R . . . .
H94C H 0.499757 0.962887 0.150751 0.305 Uiso 1 1 calc R . . . .

loop_
_atom_site_aniso_label
_atom_site_aniso_U_11
_atom_site_aniso_U_22
_atom_site_aniso_U_33
_atom_site_aniso_U_23
_atom_site_aniso_U_13
_atom_site_aniso_U_12
S1 0.0284(13) 0.0381(16) 0.078(2) -0.0168(15) -0.0186(14) -0.0031(11)
S2 0.0186(11) 0.0535(17) 0.0464(17) -0.0188(13) -0.0075(10) -0.0104(10)
F1 0.121(15) 0.074(11) 0.113(8) -0.014(7) -0.017(7) 0.037(10)
F2 0.096(10) 0.101(10) 0.092(13) -0.015(7) -0.037(8) 0.031(8)
O1 0.061(3) 0.040(5) 0.095(6) -0.025(5) -0.023(3) 0.004(3)
N1 0.067(5) 0.089(11) 0.177(19) -0.051(13) -0.041(8) 0.027(6)
N2 0.108(14) 0.119(13) 0.103(7) -0.020(7) -0.011(7) 0.064(11)
C1 0.050(4) 0.056(4) 0.095(5) -0.030(3) -0.028(3) 0.004(3)
C2 0.057(3) 0.047(5) 0.092(5) -0.033(3) -0.029(3) 0.002(3)
C3 0.055(4) 0.044(5) 0.100(5) -0.033(3) -0.034(3) -0.002(3)
C4 0.072(5) 0.056(5) 0.094(6) -0.031(4) -0.038(4) -0.004(4)
C5 0.069(5) 0.054(6) 0.113(7) -0.019(4) -0.034(4) -0.007(4)
C6 0.072(6) 0.090(8) 0.113(7) -0.007(5) -0.035(5) 0.013(5)
C7 0.059(5) 0.067(6) 0.097(7) -0.027(4) -0.038(4) 0.010(4)
C8 0.046(3) 0.046(5) 0.103(5) -0.033(3) -0.039(3) -0.006(3)
C9 0.051(4) 0.056(6) 0.104(5) -0.027(4) -0.029(3) 0.006(3)
C10 0.054(4) 0.063(7) 0.103(5) -0.032(4) -0.027(3) 0.008(4)
C11 0.060(5) 0.074(9) 0.128(10) -0.024(8) -0.022(5) 0.016(6)
C12 0.075(9) 0.094(11) 0.111(6) -0.014(7) -0.023(6) 0.018(8)
C13 0.030(3) 0.047(4) 0.087(6) -0.035(3) -0.019(3) -0.004(3)
C14 0.030(2) 0.056(4) 0.059(6) -0.024(3) -0.017(3) -0.001(2)
C15 0.027(2) 0.054(4) 0.060(6) -0.024(3) -0.011(3) -0.004(2)
C16 0.022(2) 0.045(3) 0.072(6) -0.018(3) -0.014(3) -0.0123(19)
C17 0.021(2) 0.036(3) 0.084(6) -0.011(3) -0.016(3) -0.0086(19)
C18 0.022(2) 0.035(3) 0.056(4) -0.005(2) -0.017(2) -0.0090(15)
C19 0.0290(14) 0.0320(15) 0.0314(16) -0.0103(9) -0.0102(9) -0.0044(9)
C20 0.023(2) 0.037(3) 0.031(4) -0.018(2) -0.014(2) -0.0056(18)
C21 0.027(2) 0.042(3) 0.037(4) -0.014(3) -0.012(2) -0.005(2)
C22 0.021(2) 0.037(3) 0.062(3) -0.010(2) -0.016(2) -0.011(2)
C23 0.022(4) 0.038(3) 0.037(5) -0.015(3) -0.016(4) -0.007(2)
C24 0.027(3) 0.041(6) 0.061(3) -0.003(3) -0.017(2) -0.008(4)
C25 0.031(4) 0.065(9) 0.076(4) 0.004(5) -0.010(3) -0.013(5)
C26 0.032(4) 0.105(12) 0.076(4) 0.004(6) -0.008(3) -0.023(6)
C27 0.055(5) 0.124(12) 0.097(5) 0.014(6) -0.033(4) -0.033(6)
C28 0.045(5) 0.083(9) 0.079(4) -0.017(5) -0.031(4) -0.020(6)
C29 0.040(4) 0.059(8) 0.078(4) -0.016(5) -0.031(4) -0.005(4)
C30 0.087(9) 0.127(12) 0.094(5) 0.010(6) -0.036(5) -0.029(9)
C31 0.21(2) 0.190(18) 0.149(10) -0.049(13) -0.050(11) 0.004(14)
C32 0.24(2) 0.20(2) 0.157(10) -0.063(12) -0.057(10) -0.007(15)
C33 0.23(2) 0.20(2) 0.159(10) -0.056(13) -0.053(10) -0.005(14)
C34 0.19(2) 0.20(2) 0.146(12) -0.064(14) -0.032(11) 0.008(13)
C35 0.18(2) 0.066(13) 0.108(11) 0.018(10) -0.007(13) -0.011(14)
C36 0.026(5) 0.043(3) 0.082(6) -0.020(4) -0.022(5) -0.010(3)
C37 0.072(8) 0.043(3) 0.120(9) -0.025(4) -0.055(7) -0.005(4)
C38 0.080(8) 0.046(5) 0.113(9) -0.023(5) -0.040(7) -0.021(5)
C39 0.117(10) 0.067(5) 0.132(9) -0.037(6) -0.068(8) -0.019(5)
C40 0.114(11) 0.070(5) 0.114(11) -0.031(5) -0.068(10) -0.018(5)
C41 0.050(7) 0.057(5) 0.097(7) -0.025(5) -0.041(6) -0.008(5)
C42 0.141(11) 0.085(9) 0.148(11) -0.053(9) -0.064(8) -0.031(7)
C43 0.201(14) 0.154(17) 0.217(15) -0.111(14) -0.042(10) 0.003(11)
C44 0.249(18) 0.21(2) 0.214(14) -0.126(13) -0.037(12) 0.003(14)
C45 0.30(2) 0.29(2) 0.274(19) -0.098(14) -0.115(15) -0.037(14)
C46 0.31(3) 0.30(2) 0.30(2) -0.069(14) -0.108(16) -0.029(16)
C47 0.35(5) 0.30(2) 0.31(4) -0.07(2) -0.13(3) -0.034(19)
S3 0.0079(10) 0.0569(19) 0.0345(14) -0.0160(13) -0.0060(9) -0.0051(10)
S4 0.0128(11) 0.077(2) 0.0306(14) -0.0184(15) -0.0025(10) -0.0101(12)
F3 0.024(6) 0.23(2) 0.080(9) -0.093(13) -0.008(6) -0.004(9)
F4 0.013(4) 0.159(14) 0.073(9) -0.069(10) -0.010(4) -0.017(5)
O2 0.013(2) 0.201(13) 0.036(5) -0.050(7) -0.003(3) -0.016(4)
N3 0.019(3) 0.118(10) 0.093(7) -0.070(8) -0.001(3) -0.026(4)
N4 0.016(4) 0.119(11) 0.069(5) -0.046(7) -0.011(4) -0.012(5)
C48 0.013(2) 0.098(9) 0.042(3) -0.024(4) -0.0039(19) -0.020(3)
C49 0.014(2) 0.123(11) 0.048(4) -0.036(6) -0.005(2) -0.017(3)
C50 0.016(3) 0.111(10) 0.044(4) -0.029(5) -0.006(2) -0.013(3)
C51 0.018(3) 0.142(12) 0.059(5) -0.050(7) -0.009(3) -0.013(5)
C52 0.024(3) 0.179(14) 0.060(5) -0.060(7) -0.010(3) -0.003(4)
C53 0.020(3) 0.141(12) 0.054(5) -0.043(7) -0.004(3) -0.010(4)
C54 0.016(3) 0.117(11) 0.049(5) -0.032(6) -0.004(3) -0.009(4)
C55 0.015(2) 0.099(9) 0.043(4) -0.025(5) -0.004(2) -0.013(3)
C56 0.014(2) 0.082(8) 0.039(3) -0.015(5) -0.004(2) -0.017(3)
C57 0.015(2) 0.073(8) 0.054(4) -0.019(5) -0.011(3) -0.011(3)
C58 0.016(2) 0.071(9) 0.062(6) -0.026(6) -0.009(3) -0.012(3)
C59 0.010(4) 0.076(9) 0.056(4) -0.023(5) -0.017(3) 0.003(4)
C60 0.013(2) 0.066(8) 0.041(3) -0.021(4) -0.004(2) -0.009(3)
C61 0.0130(19) 0.058(7) 0.035(2) -0.015(3) -0.0053(16) -0.006(3)
C62 0.014(2) 0.057(7) 0.035(2) -0.016(3) -0.0067(16) -0.002(3)
C63 0.0139(19) 0.057(6) 0.0331(19) -0.019(3) -0.0066(15) -0.003(3)
C64 0.0113(18) 0.047(6) 0.030(2) -0.021(3) -0.0071(16) -0.003(2)
C65 0.0105(19) 0.035(5) 0.032(3) -0.015(3) -0.0076(18) -0.004(3)
C66 0.012(2) 0.055(6) 0.034(3) -0.012(3) -0.0083(18) -0.002(2)
C67 0.013(2) 0.061(3) 0.032(3) -0.014(2) -0.0090(19) -0.011(2)
C68 0.0121(18) 0.066(5) 0.030(2) -0.018(3) -0.0068(14) -0.009(2)
C69 0.0132(18) 0.061(7) 0.0323(19) -0.012(3) -0.0050(15) -0.004(3)
C70 0.012(2) 0.037(6) 0.035(5) -0.012(5) -0.009(2) -0.003(3)
C71 0.017(4) 0.064(4) 0.036(5) -0.014(4) -0.013(3) -0.013(3)
C72 0.024(4) 0.074(6) 0.047(6) -0.011(5) -0.023(4) -0.018(4)
C73 0.061(6) 0.090(6) 0.085(9) -0.028(6) -0.052(6) -0.017(5)
C74 0.079(6) 0.090(7) 0.084(9) -0.030(7) -0.054(7) -0.014(5)
C75 0.079(7) 0.101(8) 0.094(10) -0.058(8) -0.055(7) 0.010(6)
C76 0.056(6) 0.081(6) 0.071(9) -0.040(6) -0.040(6) 0.009(5)
C77 0.119(10) 0.130(11) 0.117(10) -0.066(10) -0.069(7) -0.016(7)
C78 0.180(15) 0.136(15) 0.152(13) -0.081(12) -0.029(11) -0.025(11)
C79 0.21(2) 0.155(16) 0.179(11) -0.103(11) -0.027(11) -0.025(13)
C80 0.222(19) 0.185(19) 0.170(11) -0.103(12) -0.036(9) 0.015(14)
C81 0.25(2) 0.22(2) 0.178(14) -0.097(15) -0.053(13) -0.008(15)
C82 0.29(3) 0.29(4) 0.30(4) -0.10(3) -0.09(2) -0.06(3)
C83 0.015(4) 0.059(3) 0.050(4) -0.012(2) -0.009(3) -0.013(3)
C84 0.037(5) 0.062(4) 0.064(5) -0.019(4) -0.009(4) -0.020(4)
C85 0.090(10) 0.063(4) 0.086(6) -0.017(4) -0.015(6) -0.028(5)
C86 0.094(10) 0.066(5) 0.085(6) -0.009(4) -0.012(6) -0.006(5)
C87 0.062(8) 0.068(4) 0.067(5) -0.001(3) -0.006(6) -0.010(4)
C88 0.028(5) 0.067(4) 0.050(4) -0.005(3) -0.006(4) -0.006(4)
C89 0.127(11) 0.068(5) 0.120(11) -0.001(6) -0.024(10) -0.018(6)
C90 0.154(12) 0.130(10) 0.161(19) -0.011(12) -0.043(12) -0.056(8)
C91 0.177(17) 0.135(11) 0.206(19) -0.032(11) -0.038(14) -0.064(10)
C92 0.171(13) 0.151(16) 0.203(19) -0.048(14) -0.031(12) -0.058(11)
C93 0.174(14) 0.166(17) 0.22(2) -0.052(16) -0.042(12) -0.055(10)
C94 0.153(14) 0.137(17) 0.29(4) -0.05(2) -0.003(18) -0.089(12)

loop_
_atom_type_symbol
_atom_type_description
_atom_type_scat_dispersion_real
_atom_type_scat_dispersion_imag
_atom_type_scat_source
C C 0.0181 0.0091 'International Tables Vol C Tables 4.2.6.8 and 6.1.1.4'
H H 0.0000 0.0000 'International Tables Vol C Tables 4.2.6.8 and 6.1.1.4'
F F 0.0727 0.0534 'International Tables Vol C Tables 4.2.6.8 and 6.1.1.4'
N N 0.0311 0.0180 'International Tables Vol C Tables 4.2.6.8 and 6.1.1.4'
O O 0.0492 0.0322 'International Tables Vol C Tables 4.2.6.8 and 6.1.1.4'
S S 0.3331 0.5567 'International Tables Vol C Tables 4.2.6.8 and 6.1.1.4'

loop_
_geom_angle_atom_site_label_1
_geom_angle_atom_site_label_2
_geom_angle_atom_site_label_3
_geom_angle
_geom_angle_site_symmetry_1
C14 S1 C17 94.1(7) .
C19 S2 C16 88.0(6) .
C2 C1 C9 104.5(15) .
C13 C1 C2 126.4(15) .
C13 C1 C9 128.8(18) .
O1 C2 C1 127.2(15) .
O1 C2 C3 126.1(18) .
C1 C2 C3 106.6(15) .
C2 C3 C4 127.1(16) .
C8 C3 C2 112.8(17) .
C8 C3 C4 119.9(16) .
C5 C4 C3 113.7(19) .
C4 C5 F1 114(2) .
C6 C5 F1 119(2) .
C6 C5 C4 127(2) .
F2 C6 C7 119(2) .
C5 C6 F2 118(3) .
C5 C6 C7 122(2) .
C6 C7 C8 113.1(18) .
C3 C8 C7 124.2(18) .
C3 C8 C9 107.6(14) .
C7 C8 C9 126.9(17) .
C1 C9 C8 107.9(16) .
C10 C9 C1 124.4(18) .
C10 C9 C8 127.8(15) .
C11 C10 C9 119(2) .
C11 C10 C12 113(2) .
C12 C10 C9 127.7(17) .
N1 C11 C10 168(2) .
N2 C12 C10 176(3) .
C1 C13 C14 132.7(16) .
C13 C14 S1 131.2(12) .
C13 C14 C15 119.3(13) .
C15 C14 S1 108.8(9) .
C16 C15 C14 111.8(12) .
C15 C16 S2 135.8(12) .
C15 C16 C17 117.2(13) .
C17 C16 S2 107.0(9) .
C16 C17 S1 107.9(9) .
C18 C17 S1 137.6(11) .
C18 C17 C16 114.3(12) .
C17 C18 C22 133.8(12) .
C19 C18 C17 111.6(11) .
C19 C18 C22 114.7(11) .
C18 C19 S2 119.0(9) .
C18 C19 C20 112.3(10) .
C20 C19 S2 128.6(9) .
C21 C20 C19 104.2(9) .
C23 C20 C19 133.9(10) .
C23 C20 C21 121.6(10) .
C20 C21 C22 109.1(9) .
C23 C21 C20 121.7(11) 2_666
C23 C21 C22 129.2(11) 2_666
C18 C22 C21 99.4(10) .
C18 C22 C24 119.2(9) .
C18 C22 C36 105.6(11) .
C24 C22 C21 110.3(11) .
C24 C22 C36 112.2(11) .
C36 C22 C21 109.3(9) .
C21 C23 C20 116.8(11) 2_666
C25 C24 C22 118.6(12) .
C25 C24 C29 123.9(15) .
C29 C24 C22 117.4(12) .
C24 C25 C26 117.8(13) .
C27 C26 C25 116.2(15) .
C26 C27 C28 120.7(16) .
C26 C27 C30 114.3(16) .
C28 C27 C30 122.2(15) .
C29 C28 C27 120.6(13) .
C28 C29 C24 116.2(14) .
C27 C30 C31 117.3(11) .
C30 C31 C32 117.3(12) .
C31 C32 C33 126(3) .
C34 C33 C32 115(3) .
C35 C34 C33 117.5(12) .
C37 C36 C22 118.9(12) .
C37 C36 C41 119.4(12) .
C41 C36 C22 121.7(13) .
C36 C37 C38 119.2(16) .
C37 C38 C39 119.9(17) .
C38 C39 C42 120.1(17) .
C40 C39 C38 119.9(13) .
C40 C39 C42 118.8(18) .
C39 C40 C41 122.8(16) .
C36 C41 C40 117.4(15) .
C39 C42 C43 117.9(11) .
C42 C43 C44 121.4(19) .
C43 C44 C45 103.8(15) .
C46 C45 C44 117.3(12) .
C45 C46 C47 117.4(12) .
C63 S3 C64 91.2(5) .
C69 S4 C61 91.3(5) .
C56 C48 C49 106.2(11) .
C60 C48 C49 127.1(9) .
C60 C48 C56 124.8(10) .
O2 C49 C48 122.1(12) .
O2 C49 C50 131.3(12) .
C50 C49 C48 106.6(9) .
C51 C50 C49 129.5(10) .
C51 C50 C55 117.9(13) .
C55 C50 C49 110.5(11) .
C52 C51 C50 119.5(11) .
F3 C52 C53 111.9(16) .
C51 C52 F3 120.0(14) .
C51 C52 C53 123.5(15) .
F4 C53 C52 120.8(14) .
F4 C53 C54 123.5(12) .
C54 C53 C52 115.1(14) .
C55 C54 C53 120.6(11) .
C50 C55 C56 107.4(11) .
C54 C55 C50 120.4(12) .
C54 C55 C56 132.0(10) .
C48 C56 C55 106.8(9) .
C57 C56 C48 129.1(13) .
C57 C56 C55 123.9(11) .
C56 C57 C58 122.8(13) .
C56 C57 C59 120.9(11) .
C59 C57 C58 116.4(9) .
N3 C58 C57 173.1(15) .
N4 C59 C57 175.3(17) .
C48 C60 C61 132.7(10) .
C60 C61 S4 128.4(9) .
C62 C61 S4 109.4(8) .
C62 C61 C60 121.7(9) .
C61 C62 C63 117.2(9) .
C62 C63 S3 137.2(8) .
C62 C63 C69 108.4(10) .
C69 C63 S3 113.0(7) .
C65 C64 S3 133.9(8) .
C68 C64 S3 112.3(7) .
C68 C64 C65 112.7(8) .
C64 C65 C66 105.8(9) .
C70 C65 C64 130.6(9) 2_566
C70 C65 C66 123.6(9) 2_566
C65 C66 C67 109.3(8) .
C70 C66 C65 118.3(10) .
C70 C66 C67 132.2(10) .
C66 C67 C68 104.9(9) .
C66 C67 C71 108.5(8) .
C66 C67 C83 111.9(11) .
C68 C67 C71 111.7(10) .
C68 C67 C83 109.4(9) .
C83 C67 C71 110.3(9) .
C64 C68 C67 107.0(9) .
C69 C68 C64 113.8(9) .
C69 C68 C67 138.8(11) .
C63 C69 S4 112.2(7) .
C68 C69 S4 138.2(9) .
C68 C69 C63 109.6(10) .
C65 C70 C66 118.1(9) 2_566
C72 C71 C67 119.9(11) .
C76 C71 C67 122.4(9) .
C76 C71 C72 117.6(11) .
C73 C72 C71 116.2(13) .
C74 C73 C72 126.3(13) .
C73 C74 C75 116.7(12) .
C73 C74 C77 129.6(14) .
C75 C74 C77 113.6(14) .
C76 C75 C74 120.7(16) .
C71 C76 C75 121.7(13) .
C74 C77 C78 117.5(11) .
C79 C78 C77 141(3) .
C78 C79 C80 122(3) .
C79 C80 C81 117.2(11) .
C80 C81 C82 116.9(11) .
C84 C83 C67 120.6(12) .
C88 C83 C67 122.1(12) .
C88 C83 C84 117.1(14) .
C83 C84 C85 123.8(16) .
C84 C85 C86 116.1(17) .
C85 C86 C89 111(2) .
C87 C86 C85 117.7(16) .
C87 C86 C89 131(2) .
C88 C87 C86 125.2(18) .
C87 C88 C83 119.9(16) .
C86 C89 C90 116.6(11) .
C91 C90 C89 116.9(12) .
C92 C91 C90 121(3) .
C91 C92 C93 137(3) .
C92 C93 C94 117.7(12) .

loop_
_geom_bond_atom_site_label_1
_geom_bond_atom_site_label_2
_geom_bond_distance
_geom_bond_site_symmetry_2
S1 C14 1.730(13) .
S1 C17 1.732(14) .
S2 C16 1.809(15) .
S2 C19 1.719(11) .
F1 C5 1.40(4) .
F2 C6 1.35(3) .
O1 C2 1.26(2) .
N1 C11 1.17(3) .
N2 C12 1.14(3) .
C1 C2 1.44(3) .
C1 C9 1.47(2) .
C1 C13 1.35(2) .
C2 C3 1.46(2) .
C3 C4 1.49(3) .
C3 C8 1.28(2) .
C4 C5 1.36(3) .
C5 C6 1.28(3) .
C6 C7 1.41(3) .
C7 C8 1.45(2) .
C8 C9 1.47(3) .
C9 C10 1.46(3) .
C10 C11 1.38(3) .
C10 C12 1.45(3) .
C13 C14 1.385(19) .
C14 C15 1.49(2) .
C15 C16 1.318(19) .
C16 C17 1.443(19) .
C17 C18 1.389(18) .
C18 C19 1.271(17) .
C18 C22 1.519(17) .
C19 C20 1.521(15) .
C20 C21 1.456(17) .
C20 C23 1.386(17) .
C21 C22 1.591(18) .
C21 C23 1.378(16) 2_666
C22 C24 1.56(2) .
C22 C36 1.563(17) .
C24 C25 1.31(2) .
C24 C29 1.425(17) .
C25 C26 1.48(3) .
C26 C27 1.32(2) .
C27 C28 1.40(2) .
C27 C30 1.546(10) .
C28 C29 1.32(2) .
C30 C31 1.546(10) .
C31 C32 1.547(11) .
C32 C33 1.548(10) .
C33 C34 1.547(11) .
C34 C35 1.545(11) .
C36 C37 1.40(2) .
C36 C41 1.40(2) .
C37 C38 1.40(2) .
C38 C39 1.41(3) .
C39 C40 1.28(3) .
C39 C42 1.542(10) .
C40 C41 1.46(2) .
C42 C43 1.546(10) .
C43 C44 1.548(10) .
C44 C45 1.549(10) .
C45 C46 1.547(11) .
C46 C47 1.547(11) .
S3 C63 1.706(12) .
S3 C64 1.723(9) .
S4 C61 1.781(10) .
S4 C69 1.695(12) .
F3 C52 1.35(3) .
F4 C53 1.31(2) .
O2 C49 1.191(15) .
N3 C58 1.149(17) .
N4 C59 1.152(17) .
C48 C49 1.542(17) .
C48 C56 1.426(15) .
C48 C60 1.351(18) .
C49 C50 1.43(2) .
C50 C51 1.40(2) .
C50 C55 1.398(15) .
C51 C52 1.31(2) .
C52 C53 1.422(19) .
C53 C54 1.40(2) .
C54 C55 1.39(2) .
C55 C56 1.52(2) .
C56 C57 1.378(15) .
C57 C58 1.416(17) .
C57 C59 1.41(2) .
C60 C61 1.444(15) .
C61 C62 1.350(17) .
C62 C63 1.382(15) .
C63 C69 1.462(15) .
C64 C65 1.430(14) .
C64 C68 1.407(16) .
C65 C66 1.451(15) .
C65 C70 1.374(16) 2_566
C66 C67 1.493(17) .
C66 C70 1.407(14) .
C67 C68 1.499(14) .
C67 C71 1.572(16) .
C67 C83 1.53(2) .
C68 C69 1.389(15) .
C71 C72 1.456(15) .
C71 C76 1.37(2) .
C72 C73 1.44(2) .
C73 C74 1.29(2) .
C74 C75 1.43(2) .
C74 C77 1.544(10) .
C75 C76 1.40(2) .
C77 C78 1.546(10) .
C78 C79 1.544(10) .
C79 C80 1.547(10) .
C80 C81 1.549(10) .
C81 C82 1.550(10) .
C83 C84 1.41(2) .
C83 C88 1.41(2) .
C84 C85 1.41(3) .
C85 C86 1.43(3) .
C86 C87 1.41(3) .
C86 C89 1.549(10) .
C87 C88 1.31(3) .
C89 C90 1.554(10) .
C90 C91 1.547(10) .
C91 C92 1.545(10) .
C92 C93 1.545(10) .
C93 C94 1.545(10) .

loop_
_smtbx_masks_void_nr
_smtbx_masks_void_average_x
_smtbx_masks_void_average_y
_smtbx_masks_void_average_z
_smtbx_masks_void_volume
_smtbx_masks_void_count_electrons
1 -0.211 0.000 -0.515 1758.6 525.6
